data_7033100
loop_
_publ_author_name
'Zhou, Jian'
'Xiao, Hong'
'Xiao, Hong-Ping'
'Yang, Tao'
'Zou, Hua-Hong'
'Liu, Xing'
'Zhao, Rong-Qing'
'Tang, Qiuling'

_publ_section_title
;
 Two types of lanthanide selenidostannates(IV) first prepared under the
 same solvothermal conditions.
;
_journal_issue 3
_journal_name_full 'Dalton transactions (Cambridge, England : 2003)'
_journal_page_first 1350
_journal_page_last 1357
_journal_paper_doi 10.1039/c4dt03099k
_journal_volume 44
_journal_year 2015
_chemical_formula_moiety '2(C16 H48 Cl2 N10 O2 Tm2), Se10 Sn4, 4(H2 O)'
_chemical_formula_sum 'C32 H104 Cl4 N20 O8 Se10 Sn4 Tm4'
_chemical_formula_weight 2979.22
_chemical_name_systematic
; 
 ? 
;
_space_group_IT_number 88
_symmetry_cell_setting tetragonal
_symmetry_space_group_name_Hall '-I 4ad'
_symmetry_space_group_name_H-M 'I 41/a :2'
_atom_sites_solution_hydrogens geom
_atom_sites_solution_primary direct
_atom_sites_solution_secondary difmap
_audit_creation_method SHELXL-97
_cell_angle_alpha 90.00
_cell_angle_beta 90.00
_cell_angle_gamma 90.00
_cell_formula_units_Z 4
_cell_length_a 28.2080(3)
_cell_length_b 28.2080(3)
_cell_length_c 11.0142(3)
_cell_measurement_reflns_used 10987
_cell_measurement_temperature 296(2)
_cell_measurement_theta_max 28.947
_cell_measurement_theta_min 3.194
_cell_volume 8763.9(3)
_computing_cell_refinement 'CrystalClear, Ver. 1.30 (Rigaku/MSC, 2001)'
_computing_data_collection 'CrystalClear, Ver. 1.30 (Rigaku/MSC, 2001)'
_computing_data_reduction 'CrystalStructure, Ver. 3.60 (Rigaku/MSC, 2004)'
_computing_molecular_graphics 'ORTEPII (Johnson, 1976)'
_computing_publication_material SHELXL97
_computing_structure_refinement 'SHELXL97 (Sheldrick, 1997)'
_computing_structure_solution 'SHELXS97 (Sheldrick, 1990)'
_diffrn_ambient_temperature 296(2)
_diffrn_detector_area_resol_mean 7.31
_diffrn_measured_fraction_theta_full 0.998
_diffrn_measured_fraction_theta_max 0.998
_diffrn_measurement_device_type 'Rigaku Mercury'
_diffrn_measurement_method \w
_diffrn_radiation_monochromator graphite
_diffrn_radiation_source 'fine-focus sealed tube'
_diffrn_radiation_type MoK\a
_diffrn_radiation_wavelength 0.71073
_diffrn_reflns_av_R_equivalents 0.0326
_diffrn_reflns_av_unetI/netI 0.0472
_diffrn_reflns_limit_h_max 28
_diffrn_reflns_limit_h_min -33
_diffrn_reflns_limit_k_max 22
_diffrn_reflns_limit_k_min -30
_diffrn_reflns_limit_l_max 13
_diffrn_reflns_limit_l_min -11
_diffrn_reflns_number 9361
_diffrn_reflns_theta_full 25.10
_diffrn_reflns_theta_max 25.10
_diffrn_reflns_theta_min 3.19
_exptl_absorpt_coefficient_mu 9.439
_exptl_absorpt_correction_T_max 0.6013
_exptl_absorpt_correction_T_min 0.3971
_exptl_absorpt_correction_type multi-scan
_exptl_absorpt_process_details 'Jacobson, R. (1998) Private communication'
_exptl_crystal_colour yellow
_exptl_crystal_density_diffrn 2.258
_exptl_crystal_density_method 'not measured'
_exptl_crystal_description sheet
_exptl_crystal_F_000 5376
_exptl_crystal_size_max 0.12
_exptl_crystal_size_mid 0.11
_exptl_crystal_size_min 0.06
_platon_squeeze_details
;
;
_refine_diff_density_max 0.826
_refine_diff_density_min -0.748
_refine_diff_density_rms 0.137
_refine_ls_extinction_coef 0.000070(10)
_refine_ls_extinction_expression Fc^*^=kFc[1+0.001xFc^2^\l^3^/sin(2\q)]^-1/4^
_refine_ls_extinction_method SHELXL
_refine_ls_goodness_of_fit_ref 1.092
_refine_ls_hydrogen_treatment constr
_refine_ls_matrix_type full
_refine_ls_number_parameters 179
_refine_ls_number_reflns 3897
_refine_ls_number_restraints 0
_refine_ls_restrained_S_all 1.092
_refine_ls_R_factor_all 0.0388
_refine_ls_R_factor_gt 0.0301
_refine_ls_shift/su_max 0.001
_refine_ls_shift/su_mean 0.000
_refine_ls_structure_factor_coef Fsqd
_refine_ls_weighting_details 'calc w=1/[\s^2^(Fo^2^)+(0.0286P)^2^+8.6356P] where P=(Fo^2^+2Fc^2^)/3'
_refine_ls_weighting_scheme calc
_refine_ls_wR_factor_gt 0.0735
_refine_ls_wR_factor_ref 0.0773
_reflns_number_gt 3287
_reflns_number_total 3897
_reflns_threshold_expression >2sigma(I)
_cod_data_source_file c4dt03099k2.cif
_cod_data_source_block IId
_cod_depositor_comments
;Adding full bibliography for 7033092--7033100.cif.

The following automatic conversions were performed:

'_symmetry_cell_setting' tag value 'Tetragona' was replaced with
'tetragonal' value as specified in the replacement file
'/home/robertas/cod-tools/perl-scripts/inputs/replacement_values.lst'.

Automatic conversion script
Id: cif_fix_values 3143 2015-03-26 13:38:13Z robertas 
;
_cod_original_sg_symbol_Hall '-I 4ad '
_cod_original_sg_symbol_H-M I41/a
_cod_database_code 7033100

loop_
_symmetry_equiv_pos_as_xyz
'x, y, z'
'-x+1/2, -y, z+1/2'
'-y+3/4, x+1/4, z+1/4'
'y+3/4, -x+3/4, z+3/4'
'x+1/2, y+1/2, z+1/2'
'-x+1, -y+1/2, z+1'
'-y+5/4, x+3/4, z+3/4'
'y+5/4, -x+5/4, z+5/4'
'-x, -y, -z'
'x-1/2, y, -z-1/2'
'y-3/4, -x-1/4, -z-1/4'
'-y-3/4, x-3/4, -z-3/4'
'-x+1/2, -y+1/2, -z+1/2'
'x, y+1/2, -z'
'y-1/4, -x+1/4, -z+1/4'
'-y-1/4, x-1/4, -z-1/4'

loop_
_atom_site_label
_atom_site_type_symbol
_atom_site_fract_x
_atom_site_fract_y
_atom_site_fract_z
_atom_site_U_iso_or_equiv
_atom_site_adp_type
_atom_site_occupancy
_atom_site_symmetry_multiplicity
_atom_site_calc_flag
_atom_site_refinement_flags
Tm1 Tm 0.446890(9) 0.526610(9) 0.06777(3) 0.02517(11) Uani 1 1 d .
Sn1 Sn 0.454020(14) 0.307170(14) 0.24623(4) 0.02725(14) Uani 1 1 d .
Se3 Se 0.5000 0.2500 0.11145(9) 0.0334(2) Uani 1 2 d S
Se2 Se 0.39453(2) 0.26150(2) 0.37500(7) 0.0391(2) Uani 1 1 d .
Se1 Se 0.41127(2) 0.36299(2) 0.11651(6) 0.03468(19) Uani 1 1 d .
Cl1 Cl 0.38830(6) 0.47570(6) -0.07931(18) 0.0494(5) Uani 1 1 d .
O1W O 0.51064(13) 0.54117(13) -0.0429(4) 0.0260(10) Uani 1 1 d .
H1WA H 0.5304 0.5571 -0.0013 0.039 Uiso 1 1 d R
N4 N 0.46018(18) 0.60911(17) 0.1438(5) 0.0339(13) Uani 1 1 d .
H4C H 0.4362 0.6151 0.1970 0.041 Uiso 1 1 calc R
N3 N 0.50450(17) 0.52871(18) 0.2418(5) 0.0327(13) Uani 1 1 d .
H3C H 0.5336 0.5250 0.2073 0.039 Uiso 1 1 calc R
N2 N 0.41795(19) 0.47573(19) 0.2422(5) 0.0397(14) Uani 1 1 d .
H2C H 0.4228 0.4452 0.2184 0.048 Uiso 1 1 calc R
N5 N 0.41721(19) 0.58791(18) -0.0798(5) 0.0414(15) Uani 1 1 d .
H5A H 0.4365 0.5881 -0.1448 0.050 Uiso 1 1 calc R
H5B H 0.3882 0.5791 -0.1055 0.050 Uiso 1 1 calc R
N1 N 0.36489(18) 0.55143(19) 0.1451(6) 0.0450(16) Uani 1 1 d .
H1A H 0.3640 0.5833 0.1507 0.054 Uiso 1 1 calc R
H1B H 0.3430 0.5427 0.0899 0.054 Uiso 1 1 calc R
C7 C 0.4564(3) 0.6454(2) 0.0489(7) 0.0456(19) Uani 1 1 d .
H7A H 0.4851 0.6453 0.0003 0.055 Uiso 1 1 calc R
H7B H 0.4533 0.6763 0.0863 0.055 Uiso 1 1 calc R
C5 C 0.5068(3) 0.5743(2) 0.3060(6) 0.0420(18) Uani 1 1 d .
H5C H 0.5362 0.5764 0.3515 0.050 Uiso 1 1 calc R
H5D H 0.4806 0.5769 0.3625 0.050 Uiso 1 1 calc R
C1 C 0.3518(3) 0.5314(3) 0.2625(8) 0.056(2) Uani 1 1 d .
H1C H 0.3179 0.5341 0.2748 0.067 Uiso 1 1 calc R
H1D H 0.3678 0.5484 0.3272 0.067 Uiso 1 1 calc R
C6 C 0.5043(2) 0.6137(2) 0.2134(6) 0.0394(17) Uani 1 1 d .
H6A H 0.5052 0.6442 0.2541 0.047 Uiso 1 1 calc R
H6B H 0.5314 0.6119 0.1592 0.047 Uiso 1 1 calc R
C8 C 0.4141(2) 0.6363(2) -0.0323(7) 0.048(2) Uani 1 1 d .
H8A H 0.3850 0.6402 0.0136 0.058 Uiso 1 1 calc R
H8B H 0.4139 0.6589 -0.0988 0.058 Uiso 1 1 calc R
C4 C 0.4987(3) 0.4873(3) 0.3222(6) 0.0446(19) Uani 1 1 d .
H4A H 0.5169 0.4917 0.3960 0.053 Uiso 1 1 calc R
H4B H 0.5101 0.4589 0.2818 0.053 Uiso 1 1 calc R
C2 C 0.3664(3) 0.4798(2) 0.2634(8) 0.052(2) Uani 1 1 d .
H2A H 0.3585 0.4657 0.3412 0.063 Uiso 1 1 calc R
H2B H 0.3494 0.4628 0.2006 0.063 Uiso 1 1 calc R
C3 C 0.4462(3) 0.4818(3) 0.3529(6) 0.050(2) Uani 1 1 d .
H3A H 0.4419 0.4545 0.4054 0.060 Uiso 1 1 calc R
H3B H 0.4354 0.5097 0.3964 0.060 Uiso 1 1 calc R

loop_
_atom_site_aniso_label
_atom_site_aniso_U_11
_atom_site_aniso_U_22
_atom_site_aniso_U_33
_atom_site_aniso_U_23
_atom_site_aniso_U_13
_atom_site_aniso_U_12
Tm1 0.02252(17) 0.02026(17) 0.0327(2) -0.00438(13) 0.00256(13) 0.00115(10)
Sn1 0.0269(2) 0.0221(2) 0.0327(3) 0.0029(2) -0.0029(2) 0.00182(16)
Se3 0.0405(6) 0.0268(5) 0.0329(5) 0.000 0.000 0.0058(4)
Se2 0.0233(4) 0.0451(4) 0.0489(5) 0.0155(4) -0.0002(4) 0.0015(3)
Se1 0.0398(4) 0.0228(4) 0.0414(4) 0.0015(3) -0.0141(3) 0.0028(3)
Cl1 0.0359(10) 0.0472(11) 0.0650(13) -0.0130(10) -0.0088(10) -0.0059(8)
O1W 0.025(2) 0.022(2) 0.031(2) -0.004(2) 0.006(2) -0.0003(16)
N4 0.035(3) 0.026(3) 0.041(3) -0.004(3) 0.015(3) -0.003(2)
N3 0.032(3) 0.033(3) 0.033(3) -0.008(3) 0.005(3) 0.000(2)
N2 0.047(4) 0.032(3) 0.040(4) -0.003(3) 0.009(3) -0.004(3)
N5 0.036(3) 0.035(3) 0.053(4) 0.002(3) -0.001(3) 0.007(2)
N1 0.026(3) 0.039(3) 0.070(4) -0.003(3) 0.008(3) 0.003(2)
C7 0.054(5) 0.025(4) 0.058(5) 0.004(4) 0.012(4) 0.007(3)
C5 0.049(5) 0.035(4) 0.042(4) -0.016(4) 0.001(4) -0.004(3)
C1 0.042(5) 0.052(5) 0.074(6) 0.000(5) 0.030(5) 0.003(3)
C6 0.033(4) 0.038(4) 0.047(4) -0.013(4) 0.003(4) -0.012(3)
C8 0.041(4) 0.037(4) 0.067(5) 0.007(4) 0.014(4) 0.012(3)
C4 0.054(5) 0.046(5) 0.033(4) -0.003(4) -0.005(4) 0.008(3)
C2 0.048(5) 0.038(4) 0.070(6) 0.003(4) 0.023(4) -0.008(3)
C3 0.078(6) 0.036(4) 0.035(4) 0.002(4) 0.018(4) -0.004(4)

loop_
_atom_type_symbol
_atom_type_description
_atom_type_scat_dispersion_real
_atom_type_scat_dispersion_imag
_atom_type_scat_source
C C 0.0033 0.0016 'International Tables Vol C Tables 4.2.6.8 and 6.1.1.4'
H H 0.0000 0.0000 'International Tables Vol C Tables 4.2.6.8 and 6.1.1.4'
N N 0.0061 0.0033 'International Tables Vol C Tables 4.2.6.8 and 6.1.1.4'
O O 0.0106 0.0060 'International Tables Vol C Tables 4.2.6.8 and 6.1.1.4'
Se Se -0.0929 2.2259 'International Tables Vol C Tables 4.2.6.8 and 6.1.1.4'
Sn Sn -0.6537 1.4246 'International Tables Vol C Tables 4.2.6.8 and 6.1.1.4'
Tm Tm -0.3139 5.2483 'International Tables Vol C Tables 4.2.6.8 and 6.1.1.4'
Cl Cl 0.1484 0.1585 'International Tables Vol C Tables 4.2.6.8 and 6.1.1.4'

loop_
_geom_angle_atom_site_label_1
_geom_angle_atom_site_label_2
_geom_angle_atom_site_label_3
_geom_angle
_geom_angle_site_symmetry_1
_geom_angle_site_symmetry_3
O1W Tm1 O1W 70.19(15) . 9_665
O1W Tm1 N4 83.67(15) . .
O1W Tm1 N4 138.07(16) 9_665 .
O1W Tm1 N3 83.70(16) . .
O1W Tm1 N3 76.76(15) 9_665 .
N4 Tm1 N3 68.04(17) . .
O1W Tm1 N5 77.70(16) . .
O1W Tm1 N5 132.50(16) 9_665 .
N4 Tm1 N5 68.07(18) . .
N3 Tm1 N5 133.74(17) . .
O1W Tm1 N2 141.76(16) . .
O1W Tm1 N2 77.57(16) 9_665 .
N4 Tm1 N2 108.76(17) . .
N3 Tm1 N2 69.10(17) . .
N5 Tm1 N2 140.52(18) . .
O1W Tm1 N1 150.08(16) . .
O1W Tm1 N1 138.22(16) 9_665 .
N4 Tm1 N1 76.70(17) . .
N3 Tm1 N1 108.89(18) . .
N5 Tm1 N1 74.13(19) . .
N2 Tm1 N1 67.16(18) . .
O1W Tm1 Cl1 105.28(11) . .
O1W Tm1 Cl1 78.73(11) 9_665 .
N4 Tm1 Cl1 141.31(13) . .
N3 Tm1 Cl1 149.12(12) . .
N5 Tm1 Cl1 77.08(13) . .
N2 Tm1 Cl1 87.53(13) . .
N1 Tm1 Cl1 78.11(14) . .
O1W Tm1 Tm1 35.65(9) . 9_665
O1W Tm1 Tm1 34.54(9) 9_665 9_665
N4 Tm1 Tm1 113.23(12) . 9_665
N3 Tm1 Tm1 77.99(11) . 9_665
N5 Tm1 Tm1 106.87(13) . 9_665
N2 Tm1 Tm1 109.88(12) . 9_665
N1 Tm1 Tm1 169.83(13) . 9_665
Cl1 Tm1 Tm1 92.17(4) . 9_665
Se1 Sn1 Se3 108.57(3) . .
Se1 Sn1 Se2 109.04(3) . .
Se3 Sn1 Se2 109.87(2) . .
Se1 Sn1 Se2 107.14(2) . 11_666
Se3 Sn1 Se2 109.81(2) . 11_666
Se2 Sn1 Se2 112.31(2) . 11_666
Sn1 Se3 Sn1 108.69(4) 6_554 .
Sn1 Se2 Sn1 106.23(3) . 16_656
Tm1 O1W Tm1 109.81(15) . 9_665
Tm1 O1W H1WA 109.5 . .
Tm1 O1W H1WA 99.5 9_665 .
C7 N4 C6 111.9(5) . .
C7 N4 Tm1 113.6(4) . .
C6 N4 Tm1 112.6(4) . .
C7 N4 H4C 106.0 . .
C6 N4 H4C 106.0 . .
Tm1 N4 H4C 106.0 . .
C5 N3 C4 114.2(5) . .
C5 N3 Tm1 114.6(4) . .
C4 N3 Tm1 111.5(4) . .
C5 N3 H3C 105.1 . .
C4 N3 H3C 105.1 . .
Tm1 N3 H3C 105.1 . .
C3 N2 C2 113.2(6) . .
C3 N2 Tm1 112.9(4) . .
C2 N2 Tm1 113.2(4) . .
C3 N2 H2C 105.6 . .
C2 N2 H2C 105.6 . .
Tm1 N2 H2C 105.6 . .
C8 N5 Tm1 115.5(4) . .
C8 N5 H5A 108.4 . .
Tm1 N5 H5A 108.4 . .
C8 N5 H5B 108.4 . .
Tm1 N5 H5B 108.4 . .
H5A N5 H5B 107.5 . .
C1 N1 Tm1 114.7(4) . .
C1 N1 H1A 108.6 . .
Tm1 N1 H1A 108.6 . .
C1 N1 H1B 108.6 . .
Tm1 N1 H1B 108.6 . .
H1A N1 H1B 107.6 . .
N4 C7 C8 111.2(6) . .
N4 C7 H7A 109.4 . .
C8 C7 H7A 109.4 . .
N4 C7 H7B 109.4 . .
C8 C7 H7B 109.4 . .
H7A C7 H7B 108.0 . .
N3 C5 C6 108.5(5) . .
N3 C5 H5C 110.0 . .
C6 C5 H5C 110.0 . .
N3 C5 H5D 110.0 . .
C6 C5 H5D 110.0 . .
H5C C5 H5D 108.4 . .
N1 C1 C2 108.1(6) . .
N1 C1 H1C 110.1 . .
C2 C1 H1C 110.1 . .
N1 C1 H1D 110.1 . .
C2 C1 H1D 110.1 . .
H1C C1 H1D 108.4 . .
N4 C6 C5 109.1(5) . .
N4 C6 H6A 109.9 . .
C5 C6 H6A 109.9 . .
N4 C6 H6B 109.9 . .
C5 C6 H6B 109.9 . .
H6A C6 H6B 108.3 . .
N5 C8 C7 108.7(5) . .
N5 C8 H8A 110.0 . .
C7 C8 H8A 110.0 . .
N5 C8 H8B 110.0 . .
C7 C8 H8B 110.0 . .
H8A C8 H8B 108.3 . .
N3 C4 C3 108.7(6) . .
N3 C4 H4A 109.9 . .
C3 C4 H4A 109.9 . .
N3 C4 H4B 109.9 . .
C3 C4 H4B 109.9 . .
H4A C4 H4B 108.3 . .
N2 C2 C1 110.0(5) . .
N2 C2 H2A 109.7 . .
C1 C2 H2A 109.7 . .
N2 C2 H2B 109.7 . .
C1 C2 H2B 109.7 . .
H2A C2 H2B 108.2 . .
N2 C3 C4 110.7(5) . .
N2 C3 H3A 109.5 . .
C4 C3 H3A 109.5 . .
N2 C3 H3B 109.5 . .
C4 C3 H3B 109.5 . .
H3A C3 H3B 108.1 . .

loop_
_geom_bond_atom_site_label_1
_geom_bond_atom_site_label_2
_geom_bond_distance
_geom_bond_site_symmetry_2
Tm1 O1W 2.211(4) .
Tm1 O1W 2.273(4) 9_665
Tm1 N4 2.501(5) .
Tm1 N3 2.514(5) .
Tm1 N5 2.516(5) .
Tm1 N2 2.533(5) .
Tm1 N1 2.562(5) .
Tm1 Cl1 2.7236(17) .
Tm1 Tm1 3.6688(5) 9_665
Sn1 Se1 2.4443(7) .
Sn1 Se3 2.5469(7) .
Sn1 Se2 2.5470(8) .
Sn1 Se2 2.5489(8) 11_666
Se3 Sn1 2.5469(7) 6_554
Se2 Sn1 2.5489(8) 16_656
O1W Tm1 2.273(4) 9_665
O1W H1WA 0.8500 .
N4 C7 1.466(8) .
N4 C6 1.469(8) .
N4 H4C 0.9100 .
N3 C5 1.469(7) .
N3 C4 1.476(8) .
N3 H3C 0.9100 .
N2 C3 1.467(9) .
N2 C2 1.476(8) .
N2 H2C 0.9100 .
N5 C8 1.466(8) .
N5 H5A 0.9000 .
N5 H5B 0.9000 .
N1 C1 1.458(9) .
N1 H1A 0.9000 .
N1 H1B 0.9000 .
C7 C8 1.513(10) .
C7 H7A 0.9700 .
C7 H7B 0.9700 .
C5 C6 1.510(9) .
C5 H5C 0.9700 .
C5 H5D 0.9700 .
C1 C2 1.514(9) .
C1 H1C 0.9700 .
C1 H1D 0.9700 .
C6 H6A 0.9700 .
C6 H6B 0.9700 .
C8 H8A 0.9700 .
C8 H8B 0.9700 .
C4 C3 1.526(10) .
C4 H4A 0.9700 .
C4 H4B 0.9700 .
C2 H2A 0.9700 .
C2 H2B 0.9700 .
C3 H3A 0.9700 .
C3 H3B 0.9700 .

loop_
_platon_squeeze_void_nr
_platon_squeeze_void_average_x
_platon_squeeze_void_average_y
_platon_squeeze_void_average_z
_platon_squeeze_void_volume
_platon_squeeze_void_count_electrons
1 0.250 0.500 0.122 470.0 98.1
2 0.250 1.000 0.871 470.0 98.1
3 0.750 0.500 0.371 470.0 98.1
4 0.750 1.000 0.622 470.0 98.1
